data_8107311
loop_
_publ_author_name
'Gao, Dongmei'
'Zuo, Zhenyu'

_publ_section_title
;
 The crystal structure of 4-(2-bromoethoxy)-2-hydroxybenzaldehyde,
 C9H9BrO3
;
_journal_issue 6
_journal_name_full 'Zeitschrift f\"ur Kristallographie - New Crystal Structures'
_journal_page_first 1125
_journal_page_last 1126
_journal_paper_doi 10.1515/ncrs-2022-0393
_journal_volume 237
_journal_year 2022
_chemical_formula_moiety 'C9 H9 Br O3'
_chemical_formula_sum 'C9 H9 Br O3'
_chemical_formula_weight 245.07
_space_group_crystal_system monoclinic
_space_group_IT_number 14
_space_group_name_Hall '-P 2yn'
_space_group_name_H-M_alt 'P 1 21/n 1'
_atom_sites_solution_hydrogens geom
_cell_angle_alpha 90
_cell_angle_beta 97.278(2)
_cell_angle_gamma 90
_cell_formula_units_Z 4
_cell_length_a 10.8914(4)
_cell_length_b 4.6335(2)
_cell_length_c 18.4554(8)
_cell_measurement_reflns_used 3952
_cell_measurement_temperature 225(2)
_cell_measurement_theta_max 27.53
_cell_measurement_theta_min 3.62
_cell_volume 923.85(7)
_computing_cell_refinement 'SAINT (Brucker, 2012)[2]'
_computing_data_collection 'APEX2 (Brucker, 2012)[2]'
_computing_data_reduction 'SAINT (Brucker, 2012)[2]'
_computing_molecular_graphics 'Diamond 4.0[4]'
_computing_publication_material 'Olex2 (Dolomanov et al., 2009)[1]'
_computing_structure_refinement 'ShelXL (Sheldrick, 2015)[3]'
_diffrn_ambient_temperature 224.97
_diffrn_measured_fraction_theta_full 0.990
_diffrn_measured_fraction_theta_max 0.992
_diffrn_measurement_device_type 'Bruker APEX-II CCD'
_diffrn_measurement_method '\f and \w scans'
_diffrn_radiation_type MoK\a
_diffrn_radiation_wavelength 0.71073
_diffrn_reflns_av_R_equivalents 0.0511
_diffrn_reflns_av_unetI/netI 0.0396
_diffrn_reflns_Laue_measured_fraction_full 0.990
_diffrn_reflns_Laue_measured_fraction_max 0.992
_diffrn_reflns_limit_h_max 14
_diffrn_reflns_limit_h_min -14
_diffrn_reflns_limit_k_max 6
_diffrn_reflns_limit_k_min -6
_diffrn_reflns_limit_l_max 24
_diffrn_reflns_limit_l_min -20
_diffrn_reflns_number 11452
_diffrn_reflns_point_group_measured_fraction_full 0.990
_diffrn_reflns_point_group_measured_fraction_max 0.992
_diffrn_reflns_theta_full 25.242
_diffrn_reflns_theta_max 27.550
_diffrn_reflns_theta_min 3.621
_diffrn_standards_number 0
_exptl_absorpt_coefficient_mu 4.419
_exptl_absorpt_correction_type none
_exptl_crystal_colour colourless
_exptl_crystal_density_diffrn 1.762
_exptl_crystal_description block
_exptl_crystal_F_000 488
_exptl_crystal_size_max 0.18
_exptl_crystal_size_mid 0.17
_exptl_crystal_size_min 0.16
_refine_diff_density_max 0.769
_refine_diff_density_min -0.662
_refine_diff_density_rms 0.066
_refine_ls_extinction_coef .
_refine_ls_extinction_method none
_refine_ls_goodness_of_fit_ref 1.031
_refine_ls_hydrogen_treatment constr
_refine_ls_matrix_type full
_refine_ls_number_parameters 119
_refine_ls_number_reflns 2095
_refine_ls_number_restraints 0
_refine_ls_restrained_S_all 1.031
_refine_ls_R_factor_all 0.0559
_refine_ls_R_factor_gt 0.0385
_refine_ls_shift/su_max 0.001
_refine_ls_shift/su_mean 0.000
_refine_ls_structure_factor_coef Fsqd
_refine_ls_weighting_details 'w=1/[\s^2^(Fo^2^)+(0.0206P)^2^+1.5324P] where P=(Fo^2^+2Fc^2^)/3'
_refine_ls_weighting_scheme calc
_refine_ls_wR_factor_gt 0.0830
_refine_ls_wR_factor_ref 0.0902
_reflns_Friedel_coverage 0.000
_reflns_Friedel_fraction_full .
_reflns_Friedel_fraction_max .
_reflns_number_gt 1618
_reflns_number_total 2095
_reflns_threshold_expression 'I > 2\s(I)'
_cod_data_source_file suppl_j_ncrs-2022-0393_suppl.cif
_cod_data_source_block q
_cod_database_code 8107311
_shelx_space_group_comment
;
The symmetry employed for this shelxl refinement is uniquely defined
by the following loop, which should always be used as a source of
symmetry information in preference to the above space-group names.
They are only intended as comments.
;
_shelx_estimated_absorpt_t_max 0.538
_shelx_estimated_absorpt_t_min 0.503
_olex2_refinement_description
;
1. Fixed Uiso
 At 1.2 times of:
  All C(H) groups, All C(H,H) groups
 At 1.5 times of:
  All O(H) groups
2.a Secondary CH2 refined with riding coordinates:
 C1(H1A,H1B), C2(H2A,H2B)
2.b Aromatic/amide H refined with riding coordinates:
 C4(H4), C5(H5), C7(H7), C8(H8)
2.c Idealised tetrahedral OH refined as rotating group:
 O3(H3)
;
_olex2_submission_special_instructions 'No special instructions were received'

loop_
_space_group_symop_operation_xyz
'x, y, z'
'-x+1/2, y+1/2, -z+1/2'
'-x, -y, -z'
'x-1/2, -y-1/2, z-1/2'

loop_
_atom_site_label
_atom_site_type_symbol
_atom_site_fract_x
_atom_site_fract_y
_atom_site_fract_z
_atom_site_U_iso_or_equiv
_atom_site_adp_type
_atom_site_occupancy
_atom_site_site_symmetry_order
_atom_site_calc_flag
_atom_site_refinement_flags_posn
_atom_site_refinement_flags_adp
_atom_site_refinement_flags_occupancy
_atom_site_disorder_assembly
_atom_site_disorder_group
Br1 Br 0.09391(3) -0.01530(10) 0.28969(2) 0.05550(16) Uani 1 1 d . . . . .
O1 O 0.18187(18) 0.0508(4) 0.46162(11) 0.0349(5) Uani 1 1 d . . . . .
O2 O 0.3727(2) 1.0008(5) 0.69872(12) 0.0431(5) Uani 1 1 d . . . . .
O3 O 0.46291(19) 0.6906(6) 0.59984(13) 0.0462(6) Uani 1 1 d . . . . .
H3 H 0.4633 0.8126 0.6328 0.069 Uiso 1 1 calc GR . . . .
C1 C 0.2138(3) -0.2215(7) 0.35841(18) 0.0436(8) Uani 1 1 d . . . . .
H1A H 0.1719 -0.3784 0.3811 0.052 Uiso 1 1 calc R . . . .
H1B H 0.2773 -0.3071 0.3320 0.052 Uiso 1 1 calc R . . . .
C2 C 0.2736(3) -0.0256(7) 0.41624(16) 0.0342(6) Uani 1 1 d . . . . .
H2A H 0.3432 -0.1234 0.4451 0.041 Uiso 1 1 calc R . . . .
H2B H 0.3049 0.1476 0.3942 0.041 Uiso 1 1 calc R . . . .
C3 C 0.2130(3) 0.2451(6) 0.51600(14) 0.0274(6) Uani 1 1 d . . . . .
C4 C 0.1177(3) 0.3164(6) 0.55704(16) 0.0323(6) Uani 1 1 d . . . . .
H4 H 0.0399 0.2272 0.5474 0.039 Uiso 1 1 calc R . . . .
C5 C 0.1394(3) 0.5172(6) 0.61123(16) 0.0322(6) Uani 1 1 d . . . . .
H5 H 0.0752 0.5666 0.6385 0.039 Uiso 1 1 calc R . . . .
C6 C 0.2549(3) 0.6513(6) 0.62719(15) 0.0284(6) Uani 1 1 d . . . . .
C7 C 0.2748(3) 0.8730(6) 0.68230(16) 0.0336(6) Uani 1 1 d . . . . .
H7 H 0.2079 0.9228 0.7074 0.040 Uiso 1 1 calc R . . . .
C8 C 0.3297(2) 0.3666(6) 0.53154(15) 0.0293(6) Uani 1 1 d . . . . .
H8 H 0.3941 0.3116 0.5050 0.035 Uiso 1 1 calc R . . . .
C9 C 0.3499(3) 0.5703(6) 0.58677(15) 0.0301(6) Uani 1 1 d . . . . .

loop_
_atom_site_aniso_label
_atom_site_aniso_U_11
_atom_site_aniso_U_22
_atom_site_aniso_U_33
_atom_site_aniso_U_23
_atom_site_aniso_U_13
_atom_site_aniso_U_12
Br1 0.0466(2) 0.0855(3) 0.03444(19) -0.00440(19) 0.00515(14) -0.0186(2)
O1 0.0324(10) 0.0408(12) 0.0333(10) -0.0098(9) 0.0108(8) -0.0089(9)
O2 0.0473(13) 0.0433(13) 0.0372(11) -0.0082(11) -0.0007(10) -0.0050(11)
O3 0.0321(11) 0.0621(16) 0.0450(13) -0.0198(12) 0.0073(9) -0.0132(11)
C1 0.0476(19) 0.0412(18) 0.0444(18) -0.0121(15) 0.0147(15) -0.0044(15)
C2 0.0326(14) 0.0377(16) 0.0335(14) -0.0038(13) 0.0093(12) -0.0012(13)
C3 0.0321(14) 0.0258(13) 0.0243(13) 0.0013(11) 0.0037(11) -0.0012(12)
C4 0.0283(14) 0.0338(16) 0.0362(15) -0.0007(13) 0.0089(12) -0.0060(12)
C5 0.0311(14) 0.0325(15) 0.0348(14) 0.0001(13) 0.0115(11) 0.0006(13)
C6 0.0338(14) 0.0259(14) 0.0258(13) 0.0035(12) 0.0044(11) 0.0008(12)
C7 0.0432(17) 0.0297(14) 0.0280(14) 0.0031(12) 0.0045(12) 0.0020(14)
C8 0.0255(13) 0.0353(15) 0.0276(14) 0.0003(12) 0.0057(11) 0.0010(12)
C9 0.0284(13) 0.0334(15) 0.0283(14) 0.0026(11) 0.0026(11) -0.0031(12)

loop_
_atom_type_symbol
_atom_type_description
_atom_type_scat_dispersion_real
_atom_type_scat_dispersion_imag
_atom_type_scat_source
C C 0.0033 0.0016 'International Tables Vol C Tables 4.2.6.8 and 6.1.1.4'
H H 0.0000 0.0000 'International Tables Vol C Tables 4.2.6.8 and 6.1.1.4'
O O 0.0106 0.0060 'International Tables Vol C Tables 4.2.6.8 and 6.1.1.4'
Br Br -0.2901 2.4595 'International Tables Vol C Tables 4.2.6.8 and 6.1.1.4'

loop_
_geom_angle_atom_site_label_1
_geom_angle_atom_site_label_2
_geom_angle_atom_site_label_3
_geom_angle
_geom_angle_site_symmetry_1
_geom_angle_site_symmetry_3
C3 O1 C2 118.1(2) . .
C9 O3 H3 109.5 . .
Br1 C1 H1A 109.4 . .
Br1 C1 H1B 109.4 . .
H1A C1 H1B 108.0 . .
C2 C1 Br1 111.4(2) . .
C2 C1 H1A 109.4 . .
C2 C1 H1B 109.4 . .
O1 C2 C1 107.3(2) . .
O1 C2 H2A 110.3 . .
O1 C2 H2B 110.3 . .
C1 C2 H2A 110.3 . .
C1 C2 H2B 110.3 . .
H2A C2 H2B 108.5 . .
O1 C3 C4 115.1(2) . .
O1 C3 C8 123.9(2) . .
C8 C3 C4 121.0(3) . .
C3 C4 H4 120.4 . .
C5 C4 C3 119.1(3) . .
C5 C4 H4 120.4 . .
C4 C5 H5 119.2 . .
C4 C5 C6 121.6(3) . .
C6 C5 H5 119.2 . .
C5 C6 C7 121.0(3) . .
C5 C6 C9 118.3(3) . .
C9 C6 C7 120.7(3) . .
O2 C7 C6 124.6(3) . .
O2 C7 H7 117.7 . .
C6 C7 H7 117.7 . .
C3 C8 H8 120.5 . .
C3 C8 C9 119.0(2) . .
C9 C8 H8 120.5 . .
O3 C9 C6 121.0(3) . .
O3 C9 C8 118.1(2) . .
C8 C9 C6 120.9(3) . .

loop_
_geom_bond_atom_site_label_1
_geom_bond_atom_site_label_2
_geom_bond_distance
_geom_bond_site_symmetry_2
Br1 C1 1.951(4) .
O1 C2 1.427(3) .
O1 C3 1.359(3) .
O2 C7 1.224(4) .
O3 H3 0.8300 .
O3 C9 1.345(3) .
C1 H1A 0.9800 .
C1 H1B 0.9800 .
C1 C2 1.487(4) .
C2 H2A 0.9800 .
C2 H2B 0.9800 .
C3 C4 1.399(4) .
C3 C8 1.386(4) .
C4 H4 0.9400 .
C4 C5 1.364(4) .
C5 H5 0.9400 .
C5 C6 1.400(4) .
C6 C7 1.442(4) .
C6 C9 1.402(4) .
C7 H7 0.9400 .
C8 H8 0.9400 .
C8 C9 1.386(4) .

loop_
_geom_torsion_atom_site_label_1
_geom_torsion_atom_site_label_2
_geom_torsion_atom_site_label_3
_geom_torsion_atom_site_label_4
_geom_torsion
_geom_torsion_site_symmetry_1
_geom_torsion_site_symmetry_2
_geom_torsion_site_symmetry_3
_geom_torsion_site_symmetry_4
Br1 C1 C2 O1 69.7(3) . . . .
O1 C3 C4 C5 -177.8(3) . . . .
O1 C3 C8 C9 177.8(3) . . . .
C2 O1 C3 C4 178.3(3) . . . .
C2 O1 C3 C8 -2.2(4) . . . .
C3 O1 C2 C1 -175.8(2) . . . .
C3 C4 C5 C6 -0.6(5) . . . .
C3 C8 C9 O3 -178.5(3) . . . .
C3 C8 C9 C6 0.7(4) . . . .
C4 C3 C8 C9 -2.6(4) . . . .
C4 C5 C6 C7 177.0(3) . . . .
C4 C5 C6 C9 -1.2(4) . . . .
C5 C6 C7 O2 -179.4(3) . . . .
C5 C6 C9 O3 -179.7(3) . . . .
C5 C6 C9 C8 1.2(4) . . . .
C7 C6 C9 O3 2.1(4) . . . .
C7 C6 C9 C8 -177.1(3) . . . .
C8 C3 C4 C5 2.6(4) . . . .
C9 C6 C7 O2 -1.2(5) . . . .
